data_4075614
loop_
_publ_author_name
'Shimada, Shigeru'
'Li, Yong-Hua'
'Rao, Maddali L. N.'
'Tanaka, Masato'

_publ_section_title
;
 A PtIII2Si2Four-Membered Cycle and a Dinuclear Platinum Complex Bridged
 by a Cyclodisiloxane Ring
;
_journal_issue 16
_journal_name_full Organometallics
_journal_page_first 3796
_journal_paper_doi 10.1021/om0604019
_journal_volume 25
_journal_year 2006
_chemical_formula_moiety 'C28 H54 P4 Pt2 Si4, C6 H6 '
_chemical_formula_sum 'C34 H60 P4 Pt2 Si4'
_chemical_formula_weight 1095.27
_space_group_IT_number 14
_symmetry_cell_setting monoclinic
_symmetry_Int_Tables_number 14
_symmetry_space_group_name_Hall '-P 2ybc'
_symmetry_space_group_name_H-M 'P 1 21/c 1'
_atom_sites_solution_hydrogens mixed
_atom_sites_solution_primary heavy
_atom_sites_solution_secondary difmap
_audit_creation_date 2006-06-14
_audit_creation_method 'by CrystalStructure 3.7.0'
_cell_angle_alpha 90.0000
_cell_angle_beta 96.8210(10)
_cell_angle_gamma 90.0000
_cell_formula_units_Z 4
_cell_length_a 14.9570(9)
_cell_length_b 15.2972(10)
_cell_length_c 18.6367(12)
_cell_measurement_reflns_used 6822
_cell_measurement_temperature 153(2)
_cell_measurement_theta_max 28.173
_cell_measurement_theta_min 2.286
_cell_volume 4233.9(5)
_computing_cell_refinement 'Bruker SMART'
_computing_data_collection 'Bruker SMART'
_computing_data_reduction CrystalStructure
_computing_publication_material 'CrystalStructure Ver. 3.7.0'
_computing_structure_refinement CRYSTALS
_computing_structure_solution 'DIRDIF99 (PATTY)'
_diffrn_ambient_temperature 153(2)
_diffrn_detector_area_resol_mean '8.366 [pixels/mm]'
_diffrn_measured_fraction_theta_full 0.982
_diffrn_measured_fraction_theta_max 0.918
_diffrn_measurement_device_type 'CCD area detector'
_diffrn_measurement_method 'phi and omega scans'
_diffrn_radiation_monochromator graphite
_diffrn_radiation_source 'rotating anode'
_diffrn_radiation_type 'Mo K\a'
_diffrn_radiation_wavelength 0.71069
_diffrn_reflns_av_R_equivalents 0.020
_diffrn_reflns_limit_h_max 19
_diffrn_reflns_limit_h_min 0
_diffrn_reflns_limit_k_max 20
_diffrn_reflns_limit_k_min 0
_diffrn_reflns_limit_l_max 23
_diffrn_reflns_limit_l_min -24
_diffrn_reflns_number 25212
_diffrn_reflns_theta_full 27.30
_diffrn_reflns_theta_max 28.27
_exptl_absorpt_coefficient_mu 6.861
_exptl_absorpt_correction_T_max 0.3323
_exptl_absorpt_correction_T_min 0.2785
_exptl_absorpt_correction_type empirical
_exptl_absorpt_process_details
;
SADABS; Sheldrick 1996
;
_exptl_crystal_colour orange
_exptl_crystal_density_diffrn 1.718
_exptl_crystal_density_method 'not measured'
_exptl_crystal_description prismatic
_exptl_crystal_F_000 2144
_exptl_crystal_size_max 0.20
_exptl_crystal_size_mid 0.16
_exptl_crystal_size_min 0.16
_refine_diff_density_max 0.94
_refine_diff_density_min -0.74
_refine_ls_extinction_coef 23.4(16)
_refine_ls_extinction_method 'Larson (1970) Crystallographic Computing eq. 22'
_refine_ls_goodness_of_fit_ref 1.027
_refine_ls_hydrogen_treatment mixed
_refine_ls_number_parameters 464
_refine_ls_number_reflns 9353
_refine_ls_R_factor_gt 0.0208
_refine_ls_shift/su_max 0.0000
_refine_ls_structure_factor_coef Fsqd
_refine_ls_weighting_details 'w = 1/[1.0000\s(Fo^2^)]/(4Fo^2^)'
_refine_ls_weighting_scheme calc
_refine_ls_wR_factor_ref 0.0507
_reflns_number_gt 8381
_reflns_number_total 9646
_reflns_threshold_expression F^2^>2.0\s(F^2^)
_cod_data_source_file om0604019si20060619_043932.cif
_cod_data_source_block Complex-6
_cod_depositor_comments
;
The following automatic conversions were performed:

'_atom_sites_solution_hydrogens' value 'difmap & geom' was changed to
'mixed'.

Automatic conversion script
Id: cif_fix_values 6452 2018-10-05 10:23:21Z andrius 
;
_cod_original_formula_sum 'C34 H60 P4 Pt2 Si4 '
_cod_database_code 4075614

loop_
_symmetry_equiv_pos_site_id
_symmetry_equiv_pos_as_xyz
1 +X,+Y,+Z
2 -X,1/2+Y,1/2-Z
3 -X,-Y,-Z
4 +X,1/2-Y,1/2+Z

loop_
_atom_site_label
_atom_site_type_symbol
_atom_site_fract_x
_atom_site_fract_y
_atom_site_fract_z
_atom_site_U_iso_or_equiv
_atom_site_adp_type
_atom_site_occupancy
_atom_site_symmetry_multiplicity
_atom_site_calc_flag
_atom_site_refinement_flags
Pt(1) Pt 0.245140(10) 0.309590(10) 0.111120(10) 0.01822(3) Uani 1.00 1 d .
Pt(2) Pt 0.257950(10) 0.114660(10) 0.123140(10) 0.01732(3) Uani 1.00 1 d .
P(1) P 0.36996(6) 0.39724(6) 0.09786(5) 0.0277(2) Uani 1.00 1 d .
P(2) P 0.19808(6) 0.34804(6) -0.00750(5) 0.0277(2) Uani 1.00 1 d .
P(3) P 0.20806(6) 0.01609(6) 0.03207(5) 0.0261(2) Uani 1.00 1 d .
P(4) P 0.23915(6) 0.00735(6) 0.20439(5) 0.0247(2) Uani 1.00 1 d .
Si(1) Si 0.12815(6) 0.20562(6) 0.11280(5) 0.0208(2) Uani 1.00 1 d .
Si(2) Si 0.16123(6) 0.38397(6) 0.19285(5) 0.0263(2) Uani 1.00 1 d .
Si(3) Si 0.30508(6) 0.22195(6) 0.20862(5) 0.0204(2) Uani 1.00 1 d .
Si(4) Si 0.41716(6) 0.10727(6) 0.11418(5) 0.0245(2) Uani 1.00 1 d .
C(1) C 0.0572(2) 0.2294(2) 0.18798(18) 0.0247(8) Uani 1.00 1 d .
C(2) C -0.0117(2) 0.1744(2) 0.2064(2) 0.0357(10) Uani 1.00 1 d .
C(3) C -0.0571(2) 0.1928(2) 0.2660(2) 0.0435(12) Uani 1.00 1 d .
C(4) C -0.0340(2) 0.2666(2) 0.3069(2) 0.0453(12) Uani 1.00 1 d .
C(5) C 0.0315(2) 0.3226(2) 0.2882(2) 0.0380(10) Uani 1.00 1 d .
C(6) C 0.0785(2) 0.3062(2) 0.22815(18) 0.0275(9) Uani 1.00 1 d .
C(7) C 0.2245(2) 0.4387(2) 0.2752(2) 0.0483(12) Uani 1.00 1 d .
C(8) C 0.0864(2) 0.4736(2) 0.1493(2) 0.0445(12) Uani 1.00 1 d .
C(9) C 0.4299(2) 0.2196(2) 0.23742(18) 0.0239(8) Uani 1.00 1 d .
C(10) C 0.4727(2) 0.2637(2) 0.29830(19) 0.0316(9) Uani 1.00 1 d .
C(11) C 0.5665(2) 0.2612(2) 0.3125(2) 0.0388(10) Uani 1.00 1 d .
C(12) C 0.6168(2) 0.2153(2) 0.2679(2) 0.0389(11) Uani 1.00 1 d .
C(13) C 0.5741(2) 0.1699(2) 0.2085(2) 0.0323(9) Uani 1.00 1 d .
C(14) C 0.4803(2) 0.1710(2) 0.19242(18) 0.0252(8) Uani 1.00 1 d .
C(15) C 0.4544(2) 0.1517(2) 0.02786(19) 0.0391(11) Uani 1.00 1 d .
C(16) C 0.4771(2) -0.0031(2) 0.1233(2) 0.0404(11) Uani 1.00 1 d .
C(17) C 0.3625(2) 0.4298(3) 0.0025(2) 0.0485(12) Uani 1.00 1 d .
C(18) C 0.2669(2) 0.4403(2) -0.0307(2) 0.0512(13) Uani 1.00 1 d .
C(19) C 0.3732(2) 0.5010(2) 0.1451(2) 0.0561(14) Uani 1.00 1 d .
C(20) C 0.4882(2) 0.3675(2) 0.1147(2) 0.0393(11) Uani 1.00 1 d .
C(21) C 0.0851(2) 0.3864(3) -0.0369(2) 0.0525(13) Uani 1.00 1 d .
C(22) C 0.2127(3) 0.2654(3) -0.0746(2) 0.0523(13) Uani 1.00 1 d .
C(23) C 0.1666(2) -0.0780(2) 0.0807(2) 0.0381(10) Uani 1.00 1 d .
C(24) C 0.2257(2) -0.0939(2) 0.1517(2) 0.0362(10) Uani 1.00 1 d .
C(25) C 0.1108(2) 0.0354(2) -0.03458(19) 0.0391(11) Uani 1.00 1 d .
C(26) C 0.2841(2) -0.0342(2) -0.0258(2) 0.0491(12) Uani 1.00 1 d .
C(27) C 0.1425(2) 0.0088(2) 0.2554(2) 0.0401(11) Uani 1.00 1 d .
C(28) C 0.3293(2) -0.0176(2) 0.2750(2) 0.0435(11) Uani 1.00 1 d .
C(29) C 0.2502(2) 0.6854(2) 0.0416(2) 0.0448(12) Uani 1.00 1 d .
C(30) C 0.3129(2) 0.7017(2) -0.0041(2) 0.0501(13) Uani 1.00 1 d .
C(31) C 0.2882(3) 0.7107(2) -0.0757(2) 0.0558(15) Uani 1.00 1 d .
C(32) C 0.1976(3) 0.7043(2) -0.1035(2) 0.0550(14) Uani 1.00 1 d .
C(33) C 0.1344(2) 0.6878(3) -0.0573(2) 0.0544(14) Uani 1.00 1 d .
C(34) C 0.1614(2) 0.6780(2) 0.0157(2) 0.0472(12) Uani 1.00 1 d .
H(1) H 0.060(2) 0.1967(19) 0.0500(17) 0.024(9) Uiso 1.00 1 d .
H(2) H 0.2626(19) 0.2252(19) 0.2744(16) 0.016(8) Uiso 1.00 1 d .
H(3) H -0.0277 0.1240 0.1780 0.043 Uiso 1.00 1 c R
H(4) H -0.1034 0.1550 0.2782 0.053 Uiso 1.00 1 c R
H(5) H -0.0636 0.2787 0.3482 0.056 Uiso 1.00 1 c R
H(6) H 0.0454 0.3736 0.3164 0.046 Uiso 1.00 1 c R
H(7) H 0.2317 0.3984 0.3142 0.059 Uiso 1.00 1 c R
H(8) H 0.1914 0.4880 0.2883 0.059 Uiso 1.00 1 c R
H(9) H 0.2820 0.4571 0.2642 0.059 Uiso 1.00 1 c R
H(10) H 0.1188 0.5271 0.1514 0.055 Uiso 1.00 1 c R
H(11) H 0.0349 0.4797 0.1742 0.055 Uiso 1.00 1 c R
H(12) H 0.0678 0.4589 0.1002 0.055 Uiso 1.00 1 c R
H(13) H 0.4381 0.2949 0.3294 0.037 Uiso 1.00 1 c R
H(14) H 0.5958 0.2914 0.3532 0.045 Uiso 1.00 1 c R
H(15) H 0.6805 0.2145 0.2776 0.045 Uiso 1.00 1 c R
H(16) H 0.6093 0.1378 0.1784 0.039 Uiso 1.00 1 c R
H(17) H 0.4533 0.1061 -0.0069 0.048 Uiso 1.00 1 c R
H(18) H 0.5138 0.1742 0.0375 0.048 Uiso 1.00 1 c R
H(19) H 0.4147 0.1971 0.0096 0.048 Uiso 1.00 1 c R
H(20) H 0.4986 -0.0134 0.1726 0.049 Uiso 1.00 1 c R
H(21) H 0.5264 -0.0028 0.0954 0.049 Uiso 1.00 1 c R
H(22) H 0.4361 -0.0481 0.1063 0.049 Uiso 1.00 1 c R
H(23) H 0.3930 0.4839 -0.0008 0.058 Uiso 1.00 1 c R
H(24) H 0.3907 0.3863 -0.0235 0.058 Uiso 1.00 1 c R
H(25) H 0.2654 0.4433 -0.0818 0.060 Uiso 1.00 1 c R
H(26) H 0.2432 0.4928 -0.0134 0.061 Uiso 1.00 1 c R
H(27) H 0.3436 0.5443 0.1143 0.068 Uiso 1.00 1 c R
H(28) H 0.4341 0.5178 0.1584 0.068 Uiso 1.00 1 c R
H(29) H 0.3437 0.4954 0.1872 0.068 Uiso 1.00 1 c R
H(30) H 0.5101 0.3801 0.1635 0.047 Uiso 1.00 1 c R
H(31) H 0.5215 0.4001 0.0835 0.047 Uiso 1.00 1 c R
H(32) H 0.4947 0.3069 0.1058 0.047 Uiso 1.00 1 c R
H(33) H 0.0475 0.3379 -0.0515 0.063 Uiso 1.00 1 c R
H(34) H 0.0864 0.4254 -0.0763 0.062 Uiso 1.00 1 c R
H(35) H 0.0620 0.4158 0.0019 0.062 Uiso 1.00 1 c R
H(36) H 0.2703 0.2719 -0.0907 0.063 Uiso 1.00 1 c R
H(37) H 0.1673 0.2718 -0.1144 0.063 Uiso 1.00 1 c R
H(38) H 0.2083 0.2090 -0.0539 0.063 Uiso 1.00 1 c R
H(39) H 0.1068 -0.0665 0.0904 0.045 Uiso 1.00 1 c R
H(40) H 0.1671 -0.1288 0.0513 0.045 Uiso 1.00 1 c R
H(41) H 0.2831 -0.1138 0.1419 0.043 Uiso 1.00 1 c R
H(42) H 0.1984 -0.1370 0.1787 0.043 Uiso 1.00 1 c R
H(43) H 0.0582 0.0133 -0.0169 0.047 Uiso 1.00 1 c R
H(44) H 0.1193 0.0065 -0.0784 0.047 Uiso 1.00 1 c R
H(45) H 0.1042 0.0964 -0.0432 0.047 Uiso 1.00 1 c R
H(46) H 0.2873 0.0014 -0.0672 0.059 Uiso 1.00 1 c R
H(47) H 0.2621 -0.0904 -0.0406 0.059 Uiso 1.00 1 c R
H(48) H 0.3424 -0.0396 0.0002 0.059 Uiso 1.00 1 c R
H(49) H 0.1573 0.0403 0.2991 0.049 Uiso 1.00 1 c R
H(50) H 0.1266 -0.0495 0.2662 0.049 Uiso 1.00 1 c R
H(51) H 0.0931 0.0362 0.2274 0.049 Uiso 1.00 1 c R
H(52) H 0.3671 -0.0613 0.2584 0.052 Uiso 1.00 1 c R
H(53) H 0.3045 -0.0384 0.3164 0.052 Uiso 1.00 1 c R
H(54) H 0.3635 0.0337 0.2872 0.052 Uiso 1.00 1 c R
H(55) H 0.2685 0.6791 0.0919 0.053 Uiso 1.00 1 c R
H(56) H 0.3745 0.7068 0.0147 0.059 Uiso 1.00 1 c R
H(57) H 0.3325 0.7215 -0.1072 0.069 Uiso 1.00 1 c R
H(58) H 0.1798 0.7112 -0.1539 0.065 Uiso 1.00 1 c R
H(59) H 0.0726 0.6832 -0.0755 0.064 Uiso 1.00 1 c R
H(60) H 0.1182 0.6661 0.0478 0.057 Uiso 1.00 1 c R

loop_
_atom_site_aniso_label
_atom_site_aniso_U_11
_atom_site_aniso_U_22
_atom_site_aniso_U_33
_atom_site_aniso_U_12
_atom_site_aniso_U_13
_atom_site_aniso_U_23
Pt(1) 0.01939(6) 0.01898(6) 0.01635(6) 0.00139(5) 0.00240(5) -0.00046(5)
Pt(2) 0.01591(6) 0.01791(6) 0.01838(6) 0.00082(5) 0.00308(4) -0.00164(5)
P(1) 0.0272(4) 0.0259(4) 0.0293(4) -0.0049(3) 0.0005(3) 0.0031(3)
P(2) 0.0284(4) 0.0347(5) 0.0195(4) -0.0017(4) 0.0013(3) 0.0052(3)
P(3) 0.0281(4) 0.0243(4) 0.0256(4) -0.0020(3) 0.0024(3) -0.0067(3)
P(4) 0.0218(4) 0.0249(4) 0.0273(4) 0.0023(3) 0.0032(3) 0.0049(3)
Si(1) 0.0177(4) 0.0225(4) 0.0222(4) 0.0025(3) 0.0026(3) -0.0009(3)
Si(2) 0.0313(5) 0.0243(5) 0.0237(4) 0.0059(4) 0.0048(3) -0.0040(3)
Si(3) 0.0220(4) 0.0219(4) 0.0172(4) 0.0016(3) 0.0012(3) -0.0005(3)
Si(4) 0.0186(4) 0.0251(4) 0.0306(5) 0.0004(3) 0.0063(3) -0.0047(4)
C(1) 0.0197(15) 0.0289(18) 0.0261(17) 0.0113(14) 0.0044(13) 0.0062(14)
C(2) 0.0273(18) 0.031(2) 0.051(2) 0.0080(15) 0.0130(17) 0.0109(17)
C(3) 0.033(2) 0.045(2) 0.056(2) 0.0154(18) 0.0201(19) 0.023(2)
C(4) 0.044(2) 0.061(2) 0.036(2) 0.029(2) 0.0237(18) 0.021(2)
C(5) 0.041(2) 0.045(2) 0.0288(19) 0.0214(18) 0.0095(16) 0.0027(17)
C(6) 0.0260(17) 0.0327(19) 0.0239(17) 0.0111(14) 0.0040(14) 0.0037(14)
C(7) 0.053(2) 0.056(2) 0.037(2) -0.003(2) 0.0072(19) -0.024(2)
C(8) 0.055(2) 0.028(2) 0.054(2) 0.0152(19) 0.020(2) 0.0037(18)
C(9) 0.0258(17) 0.0221(17) 0.0227(16) -0.0041(13) -0.0021(13) 0.0028(13)
C(10) 0.035(2) 0.0289(19) 0.0293(18) -0.0017(16) -0.0049(15) -0.0010(15)
C(11) 0.035(2) 0.038(2) 0.039(2) -0.0074(18) -0.0147(17) 0.0009(18)
C(12) 0.0226(18) 0.041(2) 0.050(2) -0.0056(16) -0.0087(17) 0.0069(18)
C(13) 0.0217(17) 0.033(2) 0.042(2) -0.0010(15) 0.0029(15) 0.0054(16)
C(14) 0.0208(16) 0.0239(17) 0.0304(17) -0.0014(13) 0.0001(13) 0.0065(14)
C(15) 0.034(2) 0.049(2) 0.037(2) -0.0069(18) 0.0120(16) -0.0112(18)
C(16) 0.0272(19) 0.035(2) 0.060(2) 0.0051(16) 0.0080(18) -0.0121(19)
C(17) 0.044(2) 0.062(3) 0.039(2) -0.020(2) 0.0028(18) 0.020(2)
C(18) 0.054(2) 0.057(3) 0.040(2) -0.016(2) -0.005(2) 0.023(2)
C(19) 0.058(2) 0.029(2) 0.082(3) -0.011(2) 0.009(2) -0.008(2)
C(20) 0.0270(19) 0.039(2) 0.051(2) -0.0084(16) 0.0028(17) 0.0060(18)
C(21) 0.041(2) 0.080(3) 0.034(2) 0.011(2) -0.0041(18) 0.017(2)
C(22) 0.070(3) 0.066(3) 0.0209(19) 0.005(2) 0.0058(19) -0.008(2)
C(23) 0.039(2) 0.029(2) 0.045(2) -0.0081(17) 0.0008(18) -0.0010(17)
C(24) 0.040(2) 0.0209(18) 0.046(2) 0.0003(16) 0.0007(18) 0.0009(16)
C(25) 0.041(2) 0.043(2) 0.0315(19) -0.0082(18) -0.0032(16) -0.0099(17)
C(26) 0.042(2) 0.058(2) 0.047(2) 0.004(2) 0.0055(19) -0.027(2)
C(27) 0.034(2) 0.048(2) 0.040(2) 0.0073(18) 0.0139(17) 0.0158(19)
C(28) 0.036(2) 0.055(2) 0.038(2) 0.0082(19) -0.0017(17) 0.0179(19)
C(29) 0.054(2) 0.032(2) 0.045(2) 0.0053(19) -0.005(2) 0.0022(18)
C(30) 0.032(2) 0.049(2) 0.068(3) 0.0001(19) -0.003(2) -0.001(2)
C(31) 0.053(2) 0.050(2) 0.068(3) 0.008(2) 0.023(2) 0.009(2)
C(32) 0.064(3) 0.054(3) 0.044(2) 0.023(2) -0.006(2) 0.005(2)
C(33) 0.031(2) 0.060(3) 0.068(3) 0.011(2) -0.011(2) -0.005(2)
C(34) 0.041(2) 0.042(2) 0.060(2) 0.0026(19) 0.013(2) 0.005(2)

loop_
_atom_type_symbol
_atom_type_description
_atom_type_scat_dispersion_real
_atom_type_scat_dispersion_imag
_atom_type_scat_source
C C 0.003 0.002
;
International Tables for Crystallography
(1992, Vol. C, Tables 4.2.6.8 and 6.1.1.4)
;
H H 0.000 0.000
;
International Tables for Crystallography
(1992, Vol. C, Table 6.1.1.4)
;
Pt Pt -1.703 8.390
;
International Tables for Crystallography
(1992, Vol. C, Tables 4.2.6.8 and 6.1.1.4)
;
P P 0.102 0.094
;
International Tables for Crystallography
(1992, Vol. C, Tables 4.2.6.8 and 6.1.1.4)
;
Si Si 0.082 0.070
;
International Tables for Crystallography
(1992, Vol. C, Tables 4.2.6.8 and 6.1.1.4)
;

loop_
_geom_angle_atom_site_label_1
_geom_angle_atom_site_label_2
_geom_angle_atom_site_label_3
_geom_angle
Pt(2) Pt(1) P(1) 122.33(2)
Pt(2) Pt(1) P(2) 109.51(2)
Pt(2) Pt(1) Si(1) 51.02(2)
Pt(2) Pt(1) Si(2) 117.57(2)
Pt(2) Pt(1) Si(3) 50.10(2)
P(1) Pt(1) P(2) 84.80(3)
P(1) Pt(1) Si(1) 171.29(3)
P(1) Pt(1) Si(2) 106.42(3)
P(1) Pt(1) Si(3) 99.97(3)
P(2) Pt(1) Si(1) 92.40(3)
P(2) Pt(1) Si(2) 111.51(3)
P(2) Pt(1) Si(3) 158.24(3)
Si(1) Pt(1) Si(2) 82.28(3)
Si(1) Pt(1) Si(3) 79.70(3)
Si(2) Pt(1) Si(3) 87.68(3)
Pt(1) Pt(2) P(3) 125.36(2)
Pt(1) Pt(2) P(4) 139.20(2)
Pt(1) Pt(2) Si(1) 50.72(2)
Pt(1) Pt(2) Si(3) 50.44(2)
Pt(1) Pt(2) Si(4) 95.54(2)
P(3) Pt(2) P(4) 87.91(3)
P(3) Pt(2) Si(1) 97.59(3)
P(3) Pt(2) Si(3) 175.80(3)
P(3) Pt(2) Si(4) 98.80(3)
P(4) Pt(2) Si(1) 108.19(3)
P(4) Pt(2) Si(3) 95.98(3)
P(4) Pt(2) Si(4) 102.34(3)
Si(1) Pt(2) Si(3) 79.72(3)
Si(1) Pt(2) Si(4) 145.69(3)
Si(3) Pt(2) Si(4) 81.93(3)
Pt(1) P(1) C(17) 107.52(13)
Pt(1) P(1) C(19) 115.30(15)
Pt(1) P(1) C(20) 127.74(13)
C(17) P(1) C(19) 103.1(2)
C(17) P(1) C(20) 100.40(18)
C(19) P(1) C(20) 99.54(19)
Pt(1) P(2) C(18) 107.83(13)
Pt(1) P(2) C(21) 122.53(14)
Pt(1) P(2) C(22) 115.73(14)
C(18) P(2) C(21) 102.1(2)
C(18) P(2) C(22) 104.9(2)
C(21) P(2) C(22) 101.7(2)
Pt(2) P(3) C(23) 104.15(12)
Pt(2) P(3) C(25) 123.62(13)
Pt(2) P(3) C(26) 122.36(13)
C(23) P(3) C(25) 99.99(17)
C(23) P(3) C(26) 103.33(19)
C(25) P(3) C(26) 99.68(17)
Pt(2) P(4) C(24) 105.52(12)
Pt(2) P(4) C(27) 120.49(13)
Pt(2) P(4) C(28) 119.77(13)
C(24) P(4) C(27) 104.24(18)
C(24) P(4) C(28) 103.69(18)
C(27) P(4) C(28) 101.07(17)
Pt(1) Si(1) Pt(2) 78.26(2)
Pt(1) Si(1) C(1) 111.17(10)
Pt(2) Si(1) C(1) 125.27(10)
Pt(1) Si(2) C(6) 109.83(11)
Pt(1) Si(2) C(7) 118.62(13)
Pt(1) Si(2) C(8) 113.74(13)
C(6) Si(2) C(7) 106.25(17)
C(6) Si(2) C(8) 103.11(17)
C(7) Si(2) C(8) 103.92(18)
Pt(1) Si(3) Pt(2) 79.45(2)
Pt(1) Si(3) C(9) 120.44(11)
Pt(2) Si(3) C(9) 112.94(10)
Pt(2) Si(4) C(14) 109.05(10)
Pt(2) Si(4) C(15) 115.81(11)
Pt(2) Si(4) C(16) 119.52(12)
C(14) Si(4) C(15) 107.32(16)
C(14) Si(4) C(16) 101.52(15)
C(15) Si(4) C(16) 102.17(18)
Si(1) C(1) C(2) 124.0(2)
Si(1) C(1) C(6) 116.3(2)
C(2) C(1) C(6) 119.7(3)
C(1) C(2) C(3) 120.9(3)
C(2) C(3) C(4) 119.3(3)
C(3) C(4) C(5) 120.4(3)
C(4) C(5) C(6) 121.8(3)
Si(2) C(6) C(1) 117.1(2)
Si(2) C(6) C(5) 124.9(2)
C(1) C(6) C(5) 117.8(3)
Si(3) C(9) C(10) 124.2(2)
Si(3) C(9) C(14) 115.1(2)
C(10) C(9) C(14) 120.7(3)
C(9) C(10) C(11) 119.3(3)
C(10) C(11) C(12) 120.5(3)
C(11) C(12) C(13) 120.1(3)
C(12) C(13) C(14) 121.0(3)
Si(4) C(14) C(9) 118.3(2)
Si(4) C(14) C(13) 123.3(2)
C(9) C(14) C(13) 118.3(3)
P(1) C(17) C(18) 111.9(2)
P(2) C(18) C(17) 110.9(3)
P(3) C(23) C(24) 110.9(2)
P(4) C(24) C(23) 110.3(2)
C(30) C(29) C(34) 120.5(4)
C(29) C(30) C(31) 120.6(4)
C(30) C(31) C(32) 120.0(4)
C(31) C(32) C(33) 119.3(4)
C(32) C(33) C(34) 119.7(4)
C(29) C(34) C(33) 119.9(4)
Pt(1) Si(1) H(1) 119.7(12)
Pt(2) Si(1) H(1) 119.5(12)
C(1) Si(1) H(1) 102.4(13)
Pt(1) Si(3) H(2) 118.0(11)
Pt(2) Si(3) H(2) 118.3(11)
C(9) Si(3) H(2) 106.3(11)
C(1) C(2) H(3) 119.5
C(3) C(2) H(3) 119.5
C(2) C(3) H(4) 120.3
C(4) C(3) H(4) 120.3
C(3) C(4) H(5) 119.8
C(5) C(4) H(5) 119.8
C(4) C(5) H(6) 119.1
C(6) C(5) H(6) 119.1
Si(2) C(7) H(7) 109.5
Si(2) C(7) H(8) 109.5
Si(2) C(7) H(9) 109.5
H(7) C(7) H(8) 109.5
H(7) C(7) H(9) 109.5
H(8) C(7) H(9) 109.5
Si(2) C(8) H(10) 109.5
Si(2) C(8) H(11) 109.5
Si(2) C(8) H(12) 109.5
H(10) C(8) H(11) 109.5
H(10) C(8) H(12) 109.5
H(11) C(8) H(12) 109.5
C(9) C(10) H(13) 120.3
C(11) C(10) H(13) 120.4
C(10) C(11) H(14) 119.7
C(12) C(11) H(14) 119.7
C(11) C(12) H(15) 120.0
C(13) C(12) H(15) 120.0
C(12) C(13) H(16) 119.5
C(14) C(13) H(16) 119.5
Si(4) C(15) H(17) 109.5
Si(4) C(15) H(18) 109.5
Si(4) C(15) H(19) 109.5
H(17) C(15) H(18) 109.5
H(17) C(15) H(19) 109.5
H(18) C(15) H(19) 109.5
Si(4) C(16) H(20) 109.4
Si(4) C(16) H(21) 109.5
Si(4) C(16) H(22) 109.5
H(20) C(16) H(21) 109.5
H(20) C(16) H(22) 109.5
H(21) C(16) H(22) 109.5
P(1) C(17) H(23) 108.8
P(1) C(17) H(24) 108.8
C(18) C(17) H(23) 108.8
C(18) C(17) H(24) 108.9
H(23) C(17) H(24) 109.5
P(2) C(18) H(25) 109.1
P(2) C(18) H(26) 109.1
C(17) C(18) H(25) 109.1
C(17) C(18) H(26) 109.1
H(25) C(18) H(26) 109.5
P(1) C(19) H(27) 109.5
P(1) C(19) H(28) 109.5
P(1) C(19) H(29) 109.5
H(27) C(19) H(28) 109.5
H(27) C(19) H(29) 109.5
H(28) C(19) H(29) 109.5
P(1) C(20) H(30) 109.5
P(1) C(20) H(31) 109.5
P(1) C(20) H(32) 109.4
H(30) C(20) H(31) 109.5
H(30) C(20) H(32) 109.5
H(31) C(20) H(32) 109.5
P(2) C(21) H(33) 109.5
P(2) C(21) H(34) 109.5
P(2) C(21) H(35) 109.5
H(33) C(21) H(34) 109.5
H(33) C(21) H(35) 109.5
H(34) C(21) H(35) 109.5
P(2) C(22) H(36) 109.5
P(2) C(22) H(37) 109.5
P(2) C(22) H(38) 109.5
H(36) C(22) H(37) 109.5
H(36) C(22) H(38) 109.5
H(37) C(22) H(38) 109.5
P(3) C(23) H(39) 109.1
P(3) C(23) H(40) 109.1
C(24) C(23) H(39) 109.1
C(24) C(23) H(40) 109.1
H(39) C(23) H(40) 109.5
P(4) C(24) H(41) 109.3
P(4) C(24) H(42) 109.3
C(23) C(24) H(41) 109.3
C(23) C(24) H(42) 109.3
H(41) C(24) H(42) 109.5
P(3) C(25) H(43) 109.5
P(3) C(25) H(44) 109.5
P(3) C(25) H(45) 109.5
H(43) C(25) H(44) 109.5
H(43) C(25) H(45) 109.5
H(44) C(25) H(45) 109.5
P(3) C(26) H(46) 109.5
P(3) C(26) H(47) 109.5
P(3) C(26) H(48) 109.5
H(46) C(26) H(47) 109.5
H(46) C(26) H(48) 109.5
H(47) C(26) H(48) 109.5
P(4) C(27) H(49) 109.5
P(4) C(27) H(50) 109.5
P(4) C(27) H(51) 109.4
H(49) C(27) H(50) 109.5
H(49) C(27) H(51) 109.5
H(50) C(27) H(51) 109.5
P(4) C(28) H(52) 109.4
P(4) C(28) H(53) 109.5
P(4) C(28) H(54) 109.5
H(52) C(28) H(53) 109.5
H(52) C(28) H(54) 109.5
H(53) C(28) H(54) 109.5
C(30) C(29) H(55) 119.7
C(34) C(29) H(55) 119.8
C(29) C(30) H(56) 119.7
C(31) C(30) H(56) 119.7
C(30) C(31) H(57) 120.0
C(32) C(31) H(57) 120.0
C(31) C(32) H(58) 120.3
C(33) C(32) H(58) 120.4
C(32) C(33) H(59) 120.2
C(34) C(33) H(59) 120.2
C(29) C(34) H(60) 120.0
C(33) C(34) H(60) 120.0

loop_
_geom_bond_atom_site_label_1
_geom_bond_atom_site_label_2
_geom_bond_distance
Pt(1) Pt(2) 2.9947(2)
Pt(1) P(1) 2.3353(9)
Pt(1) P(2) 2.3149(9)
Pt(1) Si(1) 2.3676(9)
Pt(1) Si(2) 2.3757(10)
Pt(1) Si(3) 2.3486(9)
Pt(2) P(3) 2.3260(9)
Pt(2) P(4) 2.2733(9)
Pt(2) Si(1) 2.3777(9)
Pt(2) Si(3) 2.3370(9)
Pt(2) Si(4) 2.4095(9)
P(1) C(17) 1.837(4)
P(1) C(19) 1.813(4)
P(1) C(20) 1.817(3)
P(2) C(18) 1.829(4)
P(2) C(21) 1.811(4)
P(2) C(22) 1.810(4)
P(3) C(23) 1.848(3)
P(3) C(25) 1.821(3)
P(3) C(26) 1.828(4)
P(4) C(24) 1.833(3)
P(4) C(27) 1.822(4)
P(4) C(28) 1.809(3)
Si(1) C(1) 1.891(3)
Si(2) C(6) 1.890(3)
Si(2) C(7) 1.899(4)
Si(2) C(8) 1.891(3)
Si(3) C(9) 1.881(3)
Si(4) C(14) 1.908(3)
Si(4) C(15) 1.890(3)
Si(4) C(16) 1.909(3)
C(1) C(2) 1.404(5)
C(1) C(6) 1.409(4)
C(2) C(3) 1.397(5)
C(3) C(4) 1.382(6)
C(4) C(5) 1.378(5)
C(5) C(6) 1.413(5)
C(9) C(10) 1.407(4)
C(9) C(14) 1.405(4)
C(10) C(11) 1.397(5)
C(11) C(12) 1.377(5)
C(12) C(13) 1.395(5)
C(13) C(14) 1.400(4)
C(17) C(18) 1.498(5)
C(23) C(24) 1.520(5)
C(29) C(30) 1.362(6)
C(29) C(34) 1.362(6)
C(30) C(31) 1.348(7)
C(31) C(32) 1.396(6)
C(32) C(33) 1.375(7)
C(33) C(34) 1.380(6)
Si(1) H(1) 1.46(3)
Si(3) H(2) 1.45(3)
C(2) H(3) 0.950
C(3) H(4) 0.950
C(4) H(5) 0.950
C(5) H(6) 0.950
C(7) H(7) 0.950
C(7) H(8) 0.950
C(7) H(9) 0.950
C(8) H(10) 0.950
C(8) H(11) 0.950
C(8) H(12) 0.950
C(10) H(13) 0.950
C(11) H(14) 0.950
C(12) H(15) 0.950
C(13) H(16) 0.950
C(15) H(17) 0.950
C(15) H(18) 0.950
C(15) H(19) 0.950
C(16) H(20) 0.950
C(16) H(21) 0.950
C(16) H(22) 0.950
C(17) H(23) 0.950
C(17) H(24) 0.950
C(18) H(25) 0.950
C(18) H(26) 0.950
C(19) H(27) 0.950
C(19) H(28) 0.950
C(19) H(29) 0.950
C(20) H(30) 0.950
C(20) H(31) 0.950
C(20) H(32) 0.950
C(21) H(33) 0.950
C(21) H(34) 0.950
C(21) H(35) 0.950
C(22) H(36) 0.950
C(22) H(37) 0.950
C(22) H(38) 0.950
C(23) H(39) 0.950
C(23) H(40) 0.950
C(24) H(41) 0.950
C(24) H(42) 0.950
C(25) H(43) 0.950
C(25) H(44) 0.950
C(25) H(45) 0.950
C(26) H(46) 0.950
C(26) H(47) 0.950
C(26) H(48) 0.950
C(27) H(49) 0.950
C(27) H(50) 0.950
C(27) H(51) 0.950
C(28) H(52) 0.950
C(28) H(53) 0.950
C(28) H(54) 0.950
C(29) H(55) 0.950
C(30) H(56) 0.950
C(31) H(57) 0.950
C(32) H(58) 0.950
C(33) H(59) 0.950
C(34) H(60) 0.950

loop_
_geom_contact_atom_site_label_1
_geom_contact_atom_site_label_2
_geom_contact_distance
Si(1) Si(3) 3.0219(12)
Si(1) Si(2) 3.1207(12)
Si(2) Si(3) 3.2723(13)
Si(3) Si(4) 3.1123(13)
